data_1553927
loop_
_publ_author_name
'Cao, Bo'
'Wei, Yin'
'Shi, Min'

_publ_section_title
;
 Indium(iii)-catalyzed intramolecular dearomative cycloaddition
 ofN-sulfonylaziridines to indoles: facile synthesis of tetracyclic
 pyrroloindoline skeletons
;
_journal_issue 3
_journal_name_full 'Organic Chemistry Frontiers'
_journal_page_first 423
_journal_paper_doi 10.1039/C7QO00882A
_journal_volume 5
_journal_year 2018
_chemical_formula_sum 'C33 H33 N3 O4 S2'
_chemical_formula_weight 599.74
_space_group_crystal_system monoclinic
_space_group_IT_number 14
_space_group_name_Hall '-P 2ybc'
_space_group_name_H-M_alt 'P 1 21/c 1'
_atom_sites_solution_hydrogens mixed
_audit_creation_method SHELXL-2013
_audit_update_record
;
2015-11-20 deposited with the CCDC.
2017-10-17 downloaded from the CCDC.
;
_cell_angle_alpha 90
_cell_angle_beta 96.577(2)
_cell_angle_gamma 90
_cell_formula_units_Z 4
_cell_length_a 20.618(2)
_cell_length_b 12.7286(14)
_cell_length_c 11.5829(13)
_cell_measurement_reflns_used 5273
_cell_measurement_temperature 293(2)
_cell_measurement_theta_max 48.968
_cell_measurement_theta_min 4.772
_cell_volume 3019.8(6)
_computing_cell_refinement 'Bruker SMART'
_computing_data_collection 'Bruker SMART'
_computing_data_reduction 'Bruker SHELXTL'
_computing_molecular_graphics 'Bruker SHELXTL'
_computing_publication_material 'Bruker SHELXTL'
_computing_structure_refinement 'SHELXL-2013 (Sheldrick, 2013)'
_computing_structure_solution 'Bruker SHELXTL'
_diffrn_ambient_temperature 293(2)
_diffrn_measured_fraction_theta_full 0.999
_diffrn_measured_fraction_theta_max 0.999
_diffrn_measurement_device_type 'CCD area detector'
_diffrn_measurement_method 'phi and omega scans'
_diffrn_radiation_type MoK\a
_diffrn_radiation_wavelength 0.71073
_diffrn_reflns_av_R_equivalents 0.0320
_diffrn_reflns_av_unetI/netI 0.0336
_diffrn_reflns_Laue_measured_fraction_full 0.999
_diffrn_reflns_Laue_measured_fraction_max 0.999
_diffrn_reflns_limit_h_max 25
_diffrn_reflns_limit_h_min -25
_diffrn_reflns_limit_k_max 15
_diffrn_reflns_limit_k_min -15
_diffrn_reflns_limit_l_max 9
_diffrn_reflns_limit_l_min -14
_diffrn_reflns_number 17809
_diffrn_reflns_point_group_measured_fraction_full 0.999
_diffrn_reflns_point_group_measured_fraction_max 0.999
_diffrn_reflns_theta_full 25.242
_diffrn_reflns_theta_max 25.999
_diffrn_reflns_theta_min 1.884
_exptl_absorpt_coefficient_mu 0.219
_exptl_absorpt_correction_T_max 0.7456
_exptl_absorpt_correction_T_min 0.6698
_exptl_absorpt_correction_type multi-scan
_exptl_absorpt_process_details sadabs
_exptl_crystal_colour colorless
_exptl_crystal_density_diffrn 1.319
_exptl_crystal_description prismatic
_exptl_crystal_F_000 1264
_exptl_crystal_size_max 0.220
_exptl_crystal_size_mid 0.170
_exptl_crystal_size_min 0.120
_refine_diff_density_max 0.274
_refine_diff_density_min -0.246
_refine_diff_density_rms 0.042
_refine_ls_extinction_method none
_refine_ls_goodness_of_fit_ref 1.027
_refine_ls_hydrogen_treatment mixed
_refine_ls_matrix_type full
_refine_ls_number_parameters 385
_refine_ls_number_reflns 5949
_refine_ls_number_restraints 0
_refine_ls_restrained_S_all 1.027
_refine_ls_R_factor_all 0.0574
_refine_ls_R_factor_gt 0.0436
_refine_ls_shift/su_max 0.014
_refine_ls_shift/su_mean 0.000
_refine_ls_structure_factor_coef Fsqd
_refine_ls_weighting_details 'w=1/[\s^2^(Fo^2^)+(0.0669P)^2^+0.4830P] where P=(Fo^2^+2Fc^2^)/3'
_refine_ls_weighting_scheme calc
_refine_ls_wR_factor_gt 0.1133
_refine_ls_wR_factor_ref 0.1233
_reflns_Friedel_coverage 0.000
_reflns_number_gt 4672
_reflns_number_total 5949
_reflns_threshold_expression 'I > 2\s(I)'
_cod_data_source_file c7qo00882a2.cif
_cod_data_source_block cd15264
_cod_original_cell_volume 3019.7(6)
_cod_original_sg_symbol_H-M 'P 21/c'
_cod_database_code 1553927
_shelx_space_group_comment
; 
The symmetry employed for this shelxl refinement is uniquely defined 
by the following loop, which should always be used as a source of 
symmetry information in preference to the above space-group names. 
They are only intended as comments. 
;
_shelx_estimated_absorpt_t_min 0.953
_shelx_estimated_absorpt_t_max 0.974
_shelxl_version_number 2013-4

loop_
_space_group_symop_operation_xyz
'x, y, z'
'-x, y+1/2, -z+1/2'
'-x, -y, -z'
'x, -y-1/2, z-1/2'

loop_
_atom_site_label
_atom_site_type_symbol
_atom_site_fract_x
_atom_site_fract_y
_atom_site_fract_z
_atom_site_U_iso_or_equiv
_atom_site_adp_type
_atom_site_occupancy
_atom_site_site_symmetry_order
_atom_site_calc_flag
_atom_site_refinement_flags_posn
_atom_site_refinement_flags_adp
S1 S 0.25334(3) 0.66966(4) 0.28150(4) 0.04951(15) Uani 1 1 d . .
S2 S 0.36930(2) 0.40961(4) 0.08326(5) 0.05486(16) Uani 1 1 d . .
N1 N 0.09146(7) 0.55210(12) -0.00991(14) 0.0484(4) Uani 1 1 d . .
N2 N 0.20533(7) 0.62220(11) 0.17046(13) 0.0448(4) Uani 1 1 d . .
N3 N 0.29693(8) 0.43523(13) 0.12045(16) 0.0441(4) Uani 1 1 d . .
O1 O 0.21375(8) 0.68446(11) 0.37310(12) 0.0662(4) Uani 1 1 d . .
O2 O 0.30837(8) 0.60106(11) 0.29742(12) 0.0630(4) Uani 1 1 d . .
O3 O 0.35922(7) 0.36730(13) -0.03142(15) 0.0726(5) Uani 1 1 d . .
O4 O 0.40142(8) 0.35026(12) 0.17652(17) 0.0807(5) Uani 1 1 d . .
C1 C 0.05385(9) 0.59132(16) -0.10589(19) 0.0535(5) Uani 1 1 d . .
C2 C 0.01085(11) 0.6761(2) -0.1162(3) 0.0778(7) Uani 1 1 d . .
H2 H 0.0028 0.7156 -0.0518 0.093 Uiso 1 1 calc R U
C3 C -0.01924(12) 0.6989(3) -0.2256(3) 0.0972(10) Uani 1 1 d . .
H3 H -0.0475 0.7560 -0.2352 0.117 Uiso 1 1 calc R U
C4 C -0.00865(12) 0.6395(3) -0.3212(3) 0.0951(10) Uani 1 1 d . .
H4 H -0.0303 0.6565 -0.3937 0.114 Uiso 1 1 calc R U
C5 C 0.03309(11) 0.5563(2) -0.3111(2) 0.0759(7) Uani 1 1 d . .
H5 H 0.0397 0.5164 -0.3760 0.091 Uiso 1 1 calc R U
C6 C 0.06583(9) 0.53144(16) -0.20269(18) 0.0531(5) Uani 1 1 d . .
C7 C 0.11321(9) 0.45489(15) -0.16053(16) 0.0470(4) Uani 1 1 d . .
H7 H 0.1305 0.4033 -0.2049 0.056 Uiso 1 1 calc R U
C8 C 0.12873(8) 0.46999(13) -0.04485(16) 0.0400(4) Uani 1 1 d . .
C9 C 0.18177(8) 0.41916(12) 0.03621(15) 0.0381(4) Uani 1 1 d . .
H9 H 0.1682 0.4200 0.1145 0.046 Uiso 1 1 calc R U
C10 C 0.24601(8) 0.48360(12) 0.03901(15) 0.0373(4) Uani 1 1 d . .
H10 H 0.2604 0.4787 -0.0386 0.045 Uiso 1 1 calc R U
C11 C 0.23689(9) 0.60038(12) 0.06438(15) 0.0403(4) Uani 1 1 d . .
H11A H 0.2793 0.6342 0.0719 0.048 Uiso 1 1 calc R U
H11B H 0.2107 0.6318 -0.0016 0.048 Uiso 1 1 calc R U
C12 C 0.13925(10) 0.66851(15) 0.15094(19) 0.0545(5) Uani 1 1 d . .
H12A H 0.1390 0.7244 0.0940 0.065 Uiso 1 1 calc R U
H12B H 0.1283 0.6990 0.2230 0.065 Uiso 1 1 calc R U
C13 C 0.08833(9) 0.58810(16) 0.10874(18) 0.0534(5) Uani 1 1 d . .
H13A H 0.0931 0.5278 0.1603 0.064 Uiso 1 1 calc R U
H13B H 0.0455 0.6180 0.1138 0.064 Uiso 1 1 calc R U
C14 C 0.18921(8) 0.30534(13) 0.00101(15) 0.0413(4) Uani 1 1 d . .
C15 C 0.15857(9) 0.22745(14) 0.05786(18) 0.0508(5) Uani 1 1 d . .
H15 H 0.1370 0.2449 0.1214 0.061 Uiso 1 1 calc R U
C16 C 0.15956(12) 0.12440(16) 0.0217(2) 0.0672(6) Uani 1 1 d . .
H16 H 0.1383 0.0733 0.0607 0.081 Uiso 1 1 calc R U
C17 C 0.19115(14) 0.09677(18) -0.0701(3) 0.0776(7) Uani 1 1 d . .
H17 H 0.1915 0.0271 -0.0942 0.093 Uiso 1 1 calc R U
C18 C 0.22252(13) 0.17229(18) -0.1268(2) 0.0713(7) Uani 1 1 d . .
H18 H 0.2445 0.1536 -0.1896 0.086 Uiso 1 1 calc R U
C19 C 0.22182(10) 0.27625(16) -0.09172(18) 0.0550(5) Uani 1 1 d . .
H19 H 0.2434 0.3268 -0.1308 0.066 Uiso 1 1 calc R U
C20 C 0.28035(9) 0.79250(14) 0.23828(16) 0.0450(4) Uani 1 1 d . .
C21 C 0.33866(10) 0.80210(16) 0.1911(2) 0.0593(5) Uani 1 1 d . .
H21 H 0.3646 0.7433 0.1834 0.071 Uiso 1 1 calc R U
C22 C 0.35803(11) 0.89833(19) 0.1559(2) 0.0693(6) Uani 1 1 d . .
H22 H 0.3974 0.9041 0.1243 0.083 Uiso 1 1 calc R U
C23 C 0.32072(11) 0.98739(17) 0.1659(2) 0.0609(5) Uani 1 1 d . .
C24 C 0.26253(10) 0.97574(15) 0.21148(18) 0.0552(5) Uani 1 1 d . .
H24 H 0.2365 1.0346 0.2183 0.066 Uiso 1 1 calc R U
C25 C 0.24153(9) 0.88021(14) 0.24724(16) 0.0475(4) Uani 1 1 d . .
H25 H 0.2017 0.8744 0.2772 0.057 Uiso 1 1 calc R U
C26 C 0.34346(15) 1.0938(2) 0.1310(3) 0.0997(10) Uani 1 1 d . .
H26A H 0.3106 1.1452 0.1415 0.149 Uiso 1 1 calc R U
H26B H 0.3512 1.0922 0.0509 0.149 Uiso 1 1 calc R U
H26C H 0.3832 1.1118 0.1785 0.149 Uiso 1 1 calc R U
C27 C 0.41283(9) 0.52802(16) 0.07495(18) 0.0503(5) Uani 1 1 d . .
C28 C 0.45350(10) 0.56481(18) 0.1694(2) 0.0624(5) Uani 1 1 d . .
H28 H 0.4575 0.5280 0.2392 0.075 Uiso 1 1 calc R U
C29 C 0.48806(10) 0.65649(18) 0.1595(2) 0.0643(6) Uani 1 1 d . .
H29 H 0.5156 0.6806 0.2232 0.077 Uiso 1 1 calc R U
C30 C 0.48289(9) 0.71284(17) 0.0584(2) 0.0590(5) Uani 1 1 d . .
C31 C 0.44176(12) 0.6752(2) -0.0342(2) 0.0756(7) Uani 1 1 d . .
H31 H 0.4371 0.7127 -0.1036 0.091 Uiso 1 1 calc R U
C32 C 0.40732(11) 0.5835(2) -0.0267(2) 0.0680(6) Uani 1 1 d . .
H32 H 0.3802 0.5592 -0.0909 0.082 Uiso 1 1 calc R U
C33 C 0.52141(12) 0.81233(19) 0.0480(3) 0.0793(7) Uani 1 1 d . .
H33A H 0.5251 0.8494 0.1206 0.119 Uiso 1 1 calc R U
H33B H 0.4995 0.8558 -0.0119 0.119 Uiso 1 1 calc R U
H33C H 0.5642 0.7951 0.0288 0.119 Uiso 1 1 calc R U
H3A H 0.2994(10) 0.4581(16) 0.1792(18) 0.046(6) Uiso 1 1 d . .

loop_
_atom_site_aniso_label
_atom_site_aniso_U_11
_atom_site_aniso_U_22
_atom_site_aniso_U_33
_atom_site_aniso_U_23
_atom_site_aniso_U_13
_atom_site_aniso_U_12
S1 0.0665(3) 0.0383(2) 0.0433(3) -0.00423(19) 0.0046(2) -0.0011(2)
S2 0.0414(3) 0.0443(3) 0.0777(4) -0.0011(2) 0.0019(2) 0.0063(2)
N1 0.0431(8) 0.0469(9) 0.0546(9) -0.0039(7) 0.0038(7) 0.0071(7)
N2 0.0503(9) 0.0366(8) 0.0484(9) -0.0078(7) 0.0090(7) -0.0013(6)
N3 0.0451(9) 0.0411(8) 0.0453(10) 0.0004(7) 0.0017(7) 0.0003(7)
O1 0.0998(12) 0.0526(8) 0.0495(8) -0.0056(6) 0.0225(8) -0.0096(8)
O2 0.0804(10) 0.0481(8) 0.0559(8) -0.0043(6) -0.0122(7) 0.0106(7)
O3 0.0556(9) 0.0697(10) 0.0942(12) -0.0334(9) 0.0163(8) 0.0025(7)
O4 0.0593(9) 0.0561(9) 0.1214(14) 0.0212(9) -0.0125(9) 0.0112(7)
C1 0.0358(9) 0.0548(11) 0.0702(13) 0.0090(10) 0.0068(9) 0.0020(8)
C2 0.0580(14) 0.0787(16) 0.0976(19) 0.0144(14) 0.0133(13) 0.0244(12)
C3 0.0577(15) 0.113(2) 0.122(3) 0.051(2) 0.0133(16) 0.0353(15)
C4 0.0511(14) 0.144(3) 0.089(2) 0.049(2) 0.0014(13) 0.0183(16)
C5 0.0489(12) 0.113(2) 0.0632(14) 0.0164(14) -0.0033(10) 0.0001(13)
C6 0.0345(9) 0.0645(12) 0.0598(12) 0.0086(10) 0.0028(8) -0.0058(9)
C7 0.0399(10) 0.0492(10) 0.0512(11) -0.0032(8) 0.0020(8) -0.0026(8)
C8 0.0355(9) 0.0351(9) 0.0496(10) -0.0030(7) 0.0052(7) -0.0031(7)
C9 0.0409(9) 0.0338(8) 0.0400(9) -0.0029(7) 0.0068(7) -0.0005(7)
C10 0.0387(9) 0.0336(8) 0.0395(9) -0.0004(7) 0.0046(7) 0.0014(7)
C11 0.0446(9) 0.0344(8) 0.0418(9) -0.0007(7) 0.0048(7) -0.0023(7)
C12 0.0544(11) 0.0457(10) 0.0644(13) -0.0115(9) 0.0109(10) 0.0059(9)
C13 0.0450(10) 0.0534(11) 0.0636(12) -0.0106(9) 0.0138(9) 0.0052(9)
C14 0.0414(9) 0.0361(9) 0.0448(10) -0.0043(7) -0.0012(7) 0.0013(7)
C15 0.0502(11) 0.0421(10) 0.0588(12) 0.0022(9) -0.0001(9) -0.0039(8)
C16 0.0718(14) 0.0397(11) 0.0868(17) 0.0031(11) -0.0056(13) -0.0057(10)
C17 0.0915(18) 0.0403(12) 0.0950(19) -0.0191(12) -0.0148(15) 0.0051(12)
C18 0.0821(16) 0.0601(14) 0.0703(15) -0.0241(12) 0.0032(12) 0.0158(12)
C19 0.0633(12) 0.0481(11) 0.0542(11) -0.0080(9) 0.0090(10) 0.0044(9)
C20 0.0483(10) 0.0410(9) 0.0447(10) -0.0079(8) 0.0012(8) -0.0025(8)
C21 0.0487(11) 0.0516(12) 0.0777(15) -0.0125(10) 0.0079(10) 0.0016(9)
C22 0.0490(12) 0.0728(15) 0.0887(17) -0.0058(13) 0.0182(11) -0.0134(11)
C23 0.0585(12) 0.0551(12) 0.0674(13) 0.0043(10) -0.0002(10) -0.0123(10)
C24 0.0585(12) 0.0426(10) 0.0629(13) -0.0001(9) 0.0006(10) 0.0028(9)
C25 0.0505(11) 0.0434(10) 0.0495(10) -0.0046(8) 0.0093(8) -0.0004(8)
C26 0.0848(19) 0.0755(18) 0.138(3) 0.0297(17) 0.0115(19) -0.0260(15)
C27 0.0350(9) 0.0550(11) 0.0607(12) -0.0017(9) 0.0045(8) 0.0018(8)
C28 0.0521(12) 0.0666(13) 0.0649(13) 0.0077(11) -0.0087(10) -0.0004(10)
C29 0.0449(11) 0.0695(14) 0.0752(15) -0.0100(12) -0.0071(10) -0.0043(10)
C30 0.0416(11) 0.0623(13) 0.0749(15) -0.0053(11) 0.0145(10) -0.0040(9)
C31 0.0760(16) 0.0870(17) 0.0638(14) 0.0097(13) 0.0076(12) -0.0250(14)
C32 0.0603(13) 0.0871(17) 0.0553(13) -0.0004(12) 0.0008(10) -0.0238(12)
C33 0.0615(14) 0.0702(15) 0.110(2) -0.0077(14) 0.0260(14) -0.0134(12)

loop_
_atom_type_symbol
_atom_type_description
_atom_type_scat_dispersion_real
_atom_type_scat_dispersion_imag
_atom_type_scat_source
C C 0.0033 0.0016 'International Tables Vol C Tables 4.2.6.8 and 6.1.1.4'
H H 0.0000 0.0000 'International Tables Vol C Tables 4.2.6.8 and 6.1.1.4'
N N 0.0061 0.0033 'International Tables Vol C Tables 4.2.6.8 and 6.1.1.4'
O O 0.0106 0.0060 'International Tables Vol C Tables 4.2.6.8 and 6.1.1.4'
S S 0.1246 0.1234 'International Tables Vol C Tables 4.2.6.8 and 6.1.1.4'

loop_
_geom_angle_atom_site_label_1
_geom_angle_atom_site_label_2
_geom_angle_atom_site_label_3
_geom_angle
O1 S1 O2 120.00(9)
O1 S1 N2 106.63(9)
O2 S1 N2 105.94(8)
O1 S1 C20 108.85(8)
O2 S1 C20 108.01(9)
N2 S1 C20 106.66(8)
O4 S2 O3 120.91(11)
O4 S2 N3 105.45(10)
O3 S2 N3 106.32(9)
O4 S2 C27 107.50(10)
O3 S2 C27 107.03(10)
N3 S2 C27 109.28(8)
C1 N1 C8 108.56(16)
C1 N1 C13 124.53(16)
C8 N1 C13 126.80(16)
C12 N2 C11 115.64(15)
C12 N2 S1 115.76(12)
C11 N2 S1 115.80(12)
C10 N3 S2 121.57(13)
C10 N3 H3A 113.4(16)
S2 N3 H3A 110.7(16)
N1 C1 C2 130.2(2)
N1 C1 C6 108.36(17)
C2 C1 C6 121.4(2)
C3 C2 C1 117.3(3)
C3 C2 H2 121.4
C1 C2 H2 121.4
C2 C3 C4 121.8(2)
C2 C3 H3 119.1
C4 C3 H3 119.1
C5 C4 C3 120.9(3)
C5 C4 H4 119.5
C3 C4 H4 119.5
C4 C5 C6 119.4(3)
C4 C5 H5 120.3
C6 C5 H5 120.3
C5 C6 C1 119.1(2)
C5 C6 C7 134.9(2)
C1 C6 C7 105.92(17)
C8 C7 C6 108.46(17)
C8 C7 H7 125.8
C6 C7 H7 125.8
C7 C8 N1 108.66(16)
C7 C8 C9 128.96(16)
N1 C8 C9 122.04(16)
C8 C9 C14 109.37(14)
C8 C9 C10 110.05(13)
C14 C9 C10 113.41(13)
C8 C9 H9 107.9
C14 C9 H9 107.9
C10 C9 H9 107.9
N3 C10 C11 112.29(14)
N3 C10 C9 109.74(13)
C11 C10 C9 113.15(13)
N3 C10 H10 107.1
C11 C10 H10 107.1
C9 C10 H10 107.1
N2 C11 C10 114.62(13)
N2 C11 H11A 108.6
C10 C11 H11A 108.6
N2 C11 H11B 108.6
C10 C11 H11B 108.6
H11A C11 H11B 107.6
N2 C12 C13 112.00(15)
N2 C12 H12A 109.2
C13 C12 H12A 109.2
N2 C12 H12B 109.2
C13 C12 H12B 109.2
H12A C12 H12B 107.9
N1 C13 C12 114.52(16)
N1 C13 H13A 108.6
C12 C13 H13A 108.6
N1 C13 H13B 108.6
C12 C13 H13B 108.6
H13A C13 H13B 107.6
C19 C14 C15 117.89(17)
C19 C14 C9 122.54(16)
C15 C14 C9 119.41(16)
C16 C15 C14 121.0(2)
C16 C15 H15 119.5
C14 C15 H15 119.5
C17 C16 C15 120.7(2)
C17 C16 H16 119.6
C15 C16 H16 119.6
C16 C17 C18 119.4(2)
C16 C17 H17 120.3
C18 C17 H17 120.3
C17 C18 C19 120.6(2)
C17 C18 H18 119.7
C19 C18 H18 119.7
C14 C19 C18 120.5(2)
C14 C19 H19 119.8
C18 C19 H19 119.8
C21 C20 C25 119.66(18)
C21 C20 S1 120.75(15)
C25 C20 S1 119.53(14)
C22 C21 C20 119.68(19)
C22 C21 H21 120.2
C20 C21 H21 120.2
C21 C22 C23 121.7(2)
C21 C22 H22 119.1
C23 C22 H22 119.1
C24 C23 C22 117.57(19)
C24 C23 C26 120.9(2)
C22 C23 C26 121.5(2)
C25 C24 C23 122.15(19)
C25 C24 H24 118.9
C23 C24 H24 118.9
C24 C25 C20 119.17(18)
C24 C25 H25 120.4
C20 C25 H25 120.4
C23 C26 H26A 109.5
C23 C26 H26B 109.5
H26A C26 H26B 109.5
C23 C26 H26C 109.5
H26A C26 H26C 109.5
H26B C26 H26C 109.5
C32 C27 C28 119.4(2)
C32 C27 S2 119.75(16)
C28 C27 S2 120.88(17)
C29 C28 C27 119.5(2)
C29 C28 H28 120.2
C27 C28 H28 120.2
C30 C29 C28 121.7(2)
C30 C29 H29 119.2
C28 C29 H29 119.2
C29 C30 C31 117.8(2)
C29 C30 C33 121.3(2)
C31 C30 C33 121.0(2)
C32 C31 C30 121.6(2)
C32 C31 H31 119.2
C30 C31 H31 119.2
C27 C32 C31 120.0(2)
C27 C32 H32 120.0
C31 C32 H32 120.0
C30 C33 H33A 109.5
C30 C33 H33B 109.5
H33A C33 H33B 109.5
C30 C33 H33C 109.5
H33A C33 H33C 109.5
H33B C33 H33C 109.5

loop_
_geom_bond_atom_site_label_1
_geom_bond_atom_site_label_2
_geom_bond_distance
S1 O1 1.4233(15)
S1 O2 1.4268(15)
S1 N2 1.6454(16)
S1 C20 1.7519(19)
S2 O4 1.4185(17)
S2 O3 1.4264(17)
S2 N3 1.6326(17)
S2 C27 1.762(2)
N1 C1 1.374(3)
N1 C8 1.385(2)
N1 C13 1.457(2)
N2 C12 1.478(2)
N2 C11 1.481(2)
N3 C10 1.464(2)
N3 H3A 0.74(2)
C1 C2 1.392(3)
C1 C6 1.401(3)
C2 C3 1.377(4)
C2 H2 0.9300
C3 C4 1.380(4)
C3 H3 0.9300
C4 C5 1.361(4)
C4 H4 0.9300
C5 C6 1.392(3)
C5 H5 0.9300
C6 C7 1.426(3)
C7 C8 1.355(3)
C7 H7 0.9300
C8 C9 1.504(2)
C9 C14 1.518(2)
C9 C10 1.555(2)
C9 H9 0.9800
C10 C11 1.531(2)
C10 H10 0.9800
C11 H11A 0.9700
C11 H11B 0.9700
C12 C13 1.507(3)
C12 H12A 0.9700
C12 H12B 0.9700
C13 H13A 0.9700
C13 H13B 0.9700
C14 C19 1.381(3)
C14 C15 1.382(3)
C15 C16 1.378(3)
C15 H15 0.9300
C16 C17 1.355(4)
C16 H16 0.9300
C17 C18 1.368(4)
C17 H17 0.9300
C18 C19 1.385(3)
C18 H18 0.9300
C19 H19 0.9300
C20 C21 1.382(3)
C20 C25 1.384(3)
C21 C22 1.365(3)
C21 H21 0.9300
C22 C23 1.382(3)
C22 H22 0.9300
C23 C24 1.373(3)
C23 C26 1.503(3)
C24 C25 1.371(3)
C24 H24 0.9300
C25 H25 0.9300
C26 H26A 0.9600
C26 H26B 0.9600
C26 H26C 0.9600
C27 C32 1.367(3)
C27 C28 1.382(3)
C28 C29 1.379(3)
C28 H28 0.9300
C29 C30 1.367(3)
C29 H29 0.9300
C30 C31 1.375(3)
C30 C33 1.507(3)
C31 C32 1.374(3)
C31 H31 0.9300
C32 H32 0.9300
C33 H33A 0.9600
C33 H33B 0.9600
C33 H33C 0.9600

loop_
_geom_hbond_atom_site_label_D
_geom_hbond_atom_site_label_H
_geom_hbond_atom_site_label_A
_geom_hbond_distance_DH
_geom_hbond_distance_HA
_geom_hbond_distance_DA
_geom_hbond_angle_DHA
N3 H3A O2 0.74(2) 2.27(2) 2.933(2) 150(2)
C12 H12B O1 0.97 2.34 2.849(3) 112.3

loop_
_geom_torsion_atom_site_label_1
_geom_torsion_atom_site_label_2
_geom_torsion_atom_site_label_3
_geom_torsion_atom_site_label_4
_geom_torsion
O1 S1 N2 C12 40.06(15)
O2 S1 N2 C12 168.96(14)
C20 S1 N2 C12 -76.13(15)
O1 S1 N2 C11 -179.85(12)
O2 S1 N2 C11 -50.95(14)
C20 S1 N2 C11 63.96(14)
O4 S2 N3 C10 -171.73(14)
O3 S2 N3 C10 -42.22(17)
C27 S2 N3 C10 72.98(16)
C8 N1 C1 C2 -177.0(2)
C13 N1 C1 C2 6.7(3)
C8 N1 C1 C6 1.8(2)
C13 N1 C1 C6 -174.56(17)
N1 C1 C2 C3 178.4(2)
C6 C1 C2 C3 -0.3(3)
C1 C2 C3 C4 1.4(4)
C2 C3 C4 C5 -1.0(5)
C3 C4 C5 C6 -0.4(4)
C4 C5 C6 C1 1.5(3)
C4 C5 C6 C7 -177.6(2)
N1 C1 C6 C5 179.98(18)
C2 C1 C6 C5 -1.1(3)
N1 C1 C6 C7 -0.7(2)
C2 C1 C6 C7 178.18(19)
C5 C6 C7 C8 178.5(2)
C1 C6 C7 C8 -0.6(2)
C6 C7 C8 N1 1.7(2)
C6 C7 C8 C9 -171.59(16)
C1 N1 C8 C7 -2.2(2)
C13 N1 C8 C7 174.05(17)
C1 N1 C8 C9 171.68(15)
C13 N1 C8 C9 -12.1(3)
C7 C8 C9 C14 -36.5(2)
N1 C8 C9 C14 151.01(16)
C7 C8 C9 C10 88.7(2)
N1 C8 C9 C10 -83.78(19)
S2 N3 C10 C11 -103.35(16)
S2 N3 C10 C9 129.88(13)
C8 C9 C10 N3 178.49(14)
C14 C9 C10 N3 -58.64(19)
C8 C9 C10 C11 52.21(18)
C14 C9 C10 C11 175.08(14)
C12 N2 C11 C10 -112.15(17)
S1 N2 C11 C10 107.71(15)
N3 C10 C11 N2 -71.79(19)
C9 C10 C11 N2 53.1(2)
C11 N2 C12 C13 76.0(2)
S1 N2 C12 C13 -143.88(14)
C1 N1 C13 C12 -96.7(2)
C8 N1 C13 C12 87.6(2)
N2 C12 C13 N1 -70.9(2)
C8 C9 C14 C19 78.1(2)
C10 C9 C14 C19 -45.2(2)
C8 C9 C14 C15 -97.26(19)
C10 C9 C14 C15 139.50(17)
C19 C14 C15 C16 -1.2(3)
C9 C14 C15 C16 174.36(18)
C14 C15 C16 C17 0.6(3)
C15 C16 C17 C18 0.2(4)
C16 C17 C18 C19 -0.4(4)
C15 C14 C19 C18 1.0(3)
C9 C14 C19 C18 -174.4(2)
C17 C18 C19 C14 -0.2(4)
O1 S1 C20 C21 151.85(16)
O2 S1 C20 C21 20.05(19)
N2 S1 C20 C21 -93.45(17)
O1 S1 C20 C25 -30.75(18)
O2 S1 C20 C25 -162.55(15)
N2 S1 C20 C25 83.95(16)
C25 C20 C21 C22 1.3(3)
S1 C20 C21 C22 178.67(18)
C20 C21 C22 C23 -0.1(4)
C21 C22 C23 C24 -0.9(4)
C21 C22 C23 C26 177.7(2)
C22 C23 C24 C25 0.6(3)
C26 C23 C24 C25 -178.0(2)
C23 C24 C25 C20 0.6(3)
C21 C20 C25 C24 -1.5(3)
S1 C20 C25 C24 -178.95(15)
O4 S2 C27 C32 157.98(18)
O3 S2 C27 C32 26.7(2)
N3 S2 C27 C32 -88.05(19)
O4 S2 C27 C28 -20.9(2)
O3 S2 C27 C28 -152.15(17)
N3 S2 C27 C28 93.11(18)
C32 C27 C28 C29 -0.3(3)
S2 C27 C28 C29 178.55(16)
C27 C28 C29 C30 0.4(3)
C28 C29 C30 C31 0.1(3)
C28 C29 C30 C33 -179.4(2)
C29 C30 C31 C32 -0.7(4)
C33 C30 C31 C32 178.7(2)
C28 C27 C32 C31 -0.3(3)
S2 C27 C32 C31 -179.19(19)
C30 C31 C32 C27 0.9(4)
